data_4001705
loop_
_publ_author_name
'Li, Hao'
'Malliakas, Christos D.'
'Liu, Zhifu'
'Peters, John A.'
'Jin, Hosub'
'Morris, Collin D.'
'Zhao, Lidong'
'Wessels, Bruce W.'
'Freeman, Arthur J.'
'Kanatzidis, Mercouri G.'

_publ_section_title
;
 CsHgInS3: a New Quaternary Semiconductor for \g-ray Detection
;
_journal_issue 22
_journal_name_full 'Chemistry of Materials'
_journal_page_first 4434
_journal_paper_doi 10.1021/cm302838v
_journal_volume 24
_journal_year 2012
_chemical_formula_sum 'Cs2 Hg2 In2 S6'
_chemical_formula_weight 1089.06
_chemical_name_systematic
; 
 ? 
;
_space_group_IT_number 15
_symmetry_cell_setting monoclinic
_symmetry_space_group_name_Hall '-C 2yc'
_symmetry_space_group_name_H-M 'C 1 2/c 1'
_atom_sites_solution_primary direct
_atom_sites_solution_secondary difmap
_audit_creation_method SHELXL-97
_cell_angle_alpha 90.00
_cell_angle_beta 97.260(5)
_cell_angle_gamma 90.00
_cell_formula_units_Z 8
_cell_length_a 11.2503(6)
_cell_length_b 11.2531(5)
_cell_length_c 22.2884(14)
_cell_measurement_reflns_used 8459
_cell_measurement_temperature 293(2)
_cell_measurement_theta_max 29.25
_cell_measurement_theta_min 2.6
_cell_volume 2799.1(3)
_computing_cell_refinement 'STOE X-AREA'
_computing_data_collection 'STOE X-AREA'
_computing_data_reduction 'STOE X-RED'
_computing_structure_refinement 'SHELXL-97 (Sheldrick, 2008)'
_computing_structure_solution 'SHELXS-97 (Sheldrick, 2008)'
_diffrn_ambient_temperature 293(2)
_diffrn_detector_area_resol_mean 6.67
_diffrn_measured_fraction_theta_full 0.999
_diffrn_measured_fraction_theta_max 0.999
_diffrn_measurement_device_type 'STOE IPDSII'
_diffrn_measurement_method w-scan
_diffrn_radiation_monochromator graphite
_diffrn_radiation_source 'fine-focus sealed tube'
_diffrn_radiation_type MoK\a
_diffrn_radiation_wavelength 0.71073
_diffrn_reflns_av_R_equivalents 0.0952
_diffrn_reflns_av_sigmaI/netI 0.0706
_diffrn_reflns_limit_h_max 15
_diffrn_reflns_limit_h_min -14
_diffrn_reflns_limit_k_max 14
_diffrn_reflns_limit_k_min -15
_diffrn_reflns_limit_l_max 31
_diffrn_reflns_limit_l_min -31
_diffrn_reflns_number 13802
_diffrn_reflns_theta_full 30.00
_diffrn_reflns_theta_max 30.00
_diffrn_reflns_theta_min 2.57
_exptl_absorpt_coefficient_mu 31.099
_exptl_absorpt_correction_T_max 0.7706
_exptl_absorpt_correction_T_min 0.2152
_exptl_absorpt_correction_type integration
_exptl_absorpt_process_details X-shape2
_exptl_crystal_colour 'orange red'
_exptl_crystal_density_diffrn 5.168
_exptl_crystal_density_method 'not measured'
_exptl_crystal_description plate
_exptl_crystal_F_000 3712
_exptl_crystal_size_max 0.07
_exptl_crystal_size_mid 0.05
_exptl_crystal_size_min 0.008
_refine_diff_density_max 2.440
_refine_diff_density_min -3.287
_refine_diff_density_rms 0.536
_refine_ls_extinction_expression Fc^*^=kFc[1+0.001xFc^2^\l^3^/sin(2\q)]^-1/4^
_refine_ls_extinction_method SHELXL
_refine_ls_goodness_of_fit_ref 1.125
_refine_ls_hydrogen_treatment none
_refine_ls_matrix_type full
_refine_ls_number_parameters 111
_refine_ls_number_reflns 4075
_refine_ls_number_restraints 0
_refine_ls_restrained_S_all 1.125
_refine_ls_R_factor_all 0.1371
_refine_ls_R_factor_gt 0.0777
_refine_ls_shift/su_max 0.039
_refine_ls_shift/su_mean 0.006
_refine_ls_structure_factor_coef Fsqd
_refine_ls_weighting_details 'calc w=1/[\s^2^(Fo^2^)+(0.0672P)^2^+200.7485P] where P=(Fo^2^+2Fc^2^)/3'
_refine_ls_weighting_scheme calc
_refine_ls_wR_factor_gt 0.1624
_refine_ls_wR_factor_ref 0.1852
_reflns_number_gt 2368
_reflns_number_total 4075
_reflns_threshold_expression >2sigma(I)
_cod_data_source_file cm302838v_si_002.cif
_cod_data_source_block CsHgInS3
_cod_depositor_comments
;
The following automatic conversions were performed:

'_symmetry_cell_setting' value 'Monoclinic' changed to 'monoclinic'
according to /home/saulius/struct/CIF-dictionaries/cif_core.dic
dictionary named 'cif_core.dic' version 2.4.2 from 2011-04-26.

Automatic conversion script
Id: cif_fix_values 1891 2012-01-12 08:04:46Z andrius 
;
_cod_original_sg_symbol_H-M C2/c
_cod_database_code 4001705

loop_
_symmetry_equiv_pos_as_xyz
'x, y, z'
'-x, y, -z+1/2'
'x+1/2, y+1/2, z'
'-x+1/2, y+1/2, -z+1/2'
'-x, -y, -z'
'x, -y, z-1/2'
'-x+1/2, -y+1/2, -z'
'x+1/2, -y+1/2, z-1/2'

loop_
_atom_site_label
_atom_site_type_symbol
_atom_site_fract_x
_atom_site_fract_y
_atom_site_fract_z
_atom_site_U_iso_or_equiv
_atom_site_adp_type
_atom_site_occupancy
_atom_site_symmetry_multiplicity
_atom_site_calc_flag
_atom_site_refinement_flags
Cs1 Cs 0.33155(17) 0.43708(17) 0.07597(8) 0.0285(4) Uani 1 1 d .
Cs2 Cs 0.58153(16) 0.18764(18) 0.07609(8) 0.0288(4) Uani 1 1 d .
Hg1 Hg 0.24784(7) 0.31358(14) 0.24999(4) 0.0252(3) Uani 1 1 d .
Hg2 Hg 0.0000 0.06336(13) 0.2500 0.0163(3) Uani 1 2 d S
Hg3 Hg 0.0000 0.55953(14) 0.2500 0.0159(3) Uani 1 2 d S
In1 In 0.03236(12) 0.31233(12) 0.37907(6) 0.0112(3) Uani 1 1 d .
In2 In 0.21779(12) 0.06241(12) 0.12136(7) 0.0115(3) Uani 1 1 d .
S1 S 0.0773(6) 0.1868(6) 0.0553(3) 0.0204(11) Uani 1 1 d .
S2 S 0.1145(5) 0.4451(6) 0.1791(3) 0.0139(10) Uani 1 1 d .
S3 S 0.1505(5) 0.1799(5) 0.3207(3) 0.0141(11) Uani 1 1 d .
S4 S 0.1748(6) 0.4379(6) 0.4448(3) 0.0194(11) Uani 1 1 d .
S5 S 0.3645(5) 0.1944(6) 0.1797(3) 0.0135(10) Uani 1 1 d .
S6 S 0.3991(5) 0.4307(5) 0.3212(3) 0.0155(11) Uani 1 1 d .

loop_
_atom_site_aniso_label
_atom_site_aniso_U_11
_atom_site_aniso_U_22
_atom_site_aniso_U_33
_atom_site_aniso_U_23
_atom_site_aniso_U_13
_atom_site_aniso_U_12
Cs1 0.0330(8) 0.0311(8) 0.0213(8) -0.0007(7) 0.0035(6) -0.0040(7)
Cs2 0.0325(8) 0.0320(8) 0.0214(7) 0.0006(7) 0.0020(6) -0.0044(7)
Hg1 0.0232(6) 0.0209(6) 0.0312(7) -0.0012(3) 0.0030(5) 0.0005(3)
Hg2 0.0153(6) 0.0149(6) 0.0190(6) 0.000 0.0035(4) 0.000
Hg3 0.0141(6) 0.0140(5) 0.0193(6) 0.000 0.0010(4) 0.000
In1 0.0092(6) 0.0081(5) 0.0162(6) 0.0004(5) 0.0012(5) -0.0039(5)
In2 0.0089(6) 0.0082(5) 0.0176(7) -0.0006(5) 0.0023(5) 0.0038(5)
S1 0.021(3) 0.024(3) 0.017(3) -0.001(2) 0.005(2) 0.017(2)
S2 0.011(2) 0.0093(19) 0.022(3) 0.003(2) 0.0054(19) 0.0003(19)
S3 0.012(2) 0.010(2) 0.021(3) -0.0023(19) 0.0030(19) -0.0019(18)
S4 0.023(3) 0.023(2) 0.012(2) 0.000(2) 0.000(2) -0.013(2)
S5 0.014(2) 0.010(2) 0.016(2) -0.002(2) -0.0008(18) 0.003(2)
S6 0.013(2) 0.012(2) 0.022(3) -0.003(2) 0.003(2) -0.0023(19)

loop_
_atom_type_symbol
_atom_type_description
_atom_type_scat_dispersion_real
_atom_type_scat_dispersion_imag
_atom_type_scat_source
S S 0.1246 0.1234 'International Tables Vol C Tables 4.2.6.8 and 6.1.1.4'
In In -0.7276 1.3100 'International Tables Vol C Tables 4.2.6.8 and 6.1.1.4'
Cs Cs -0.3680 2.1192 'International Tables Vol C Tables 4.2.6.8 and 6.1.1.4'
Hg Hg -2.3894 9.2266 'International Tables Vol C Tables 4.2.6.8 and 6.1.1.4'

loop_
_geom_angle_atom_site_label_1
_geom_angle_atom_site_label_2
_geom_angle_atom_site_label_3
_geom_angle
_geom_angle_site_symmetry_1
_geom_angle_site_symmetry_3
S1 Cs1 S4 68.55(15) 7 6_565
S1 Cs1 S2 147.67(16) 7 .
S4 Cs1 S2 102.35(15) 6_565 .
S1 Cs1 S6 102.35(15) 7 2_655
S4 Cs1 S6 147.22(17) 6_565 2_655
S2 Cs1 S6 100.50(15) . 2_655
S1 Cs1 S3 147.66(15) 7 4
S4 Cs1 S3 102.26(16) 6_565 4
S2 Cs1 S3 63.31(15) . 4
S6 Cs1 S3 67.99(15) 2_655 4
S1 Cs1 S5 102.62(14) 7 .
S4 Cs1 S5 147.82(17) 6_565 .
S2 Cs1 S5 67.96(15) . .
S6 Cs1 S5 63.71(15) 2_655 .
S3 Cs1 S5 100.12(14) 4 .
S1 Cs1 Cs2 55.83(10) 7 .
S4 Cs1 Cs2 124.37(11) 6_565 .
S2 Cs1 Cs2 124.11(12) . .
S6 Cs1 Cs2 56.00(11) 2_655 .
S3 Cs1 Cs2 123.99(11) 4 .
S5 Cs1 Cs2 56.15(10) . .
S1 Cs1 Cs2 124.25(12) 7 3_455
S4 Cs1 Cs2 55.70(11) 6_565 3_455
S2 Cs1 Cs2 55.90(11) . 3_455
S6 Cs1 Cs2 123.87(12) 2_655 3_455
S3 Cs1 Cs2 55.88(10) 4 3_455
S5 Cs1 Cs2 123.86(11) . 3_455
Cs2 Cs1 Cs2 179.86(10) . 3_455
S1 Cs1 S1 84.50(15) 7 .
S4 Cs1 S1 84.80(15) 6_565 .
S2 Cs1 S1 63.47(14) . .
S6 Cs1 S1 126.73(14) 2_655 .
S3 Cs1 S1 126.59(13) 4 .
S5 Cs1 S1 63.25(13) . .
Cs2 Cs1 S1 89.92(10) . .
Cs2 Cs1 S1 90.21(10) 3_455 .
S1 Cs1 S1 84.50(15) 7 3
S4 Cs1 S1 84.51(16) 6_565 3
S2 Cs1 S1 126.57(14) . 3
S6 Cs1 S1 62.96(13) 2_655 3
S3 Cs1 S1 63.46(13) 4 3
S5 Cs1 S1 126.48(14) . 3
Cs2 Cs1 S1 89.83(10) . 3
Cs2 Cs1 S1 90.06(10) 3_455 3
S1 Cs1 S1 166.86(17) . 3
S1 Cs1 Hg1 137.57(11) 7 .
S4 Cs1 Hg1 136.92(12) 6_565 .
S2 Cs1 Hg1 35.52(10) . .
S6 Cs1 Hg1 71.39(10) 2_655 .
S3 Cs1 Hg1 70.64(10) 4 .
S5 Cs1 Hg1 36.01(10) . .
Cs2 Cs1 Hg1 90.38(5) . .
Cs2 Cs1 Hg1 89.60(5) 3_455 .
S1 Cs1 Hg1 69.17(9) . .
S1 Cs1 Hg1 123.97(9) 3 .
S1 Cs1 Hg2 137.33(11) 7 3
S4 Cs1 Hg2 136.90(13) 6_565 3
S2 Cs1 Hg2 70.86(10) . 3
S6 Cs1 Hg2 35.97(10) 2_655 3
S3 Cs1 Hg2 35.67(10) 4 3
S5 Cs1 Hg2 70.93(10) . 3
Cs2 Cs1 Hg2 90.09(5) . 3
Cs2 Cs1 Hg2 89.79(5) 3_455 3
S1 Cs1 Hg2 124.02(9) . 3
S1 Cs1 Hg2 69.12(9) 3 3
Hg1 Cs1 Hg2 54.85(3) . 3
S4 Cs2 S1 69.16(14) 8 7
S4 Cs2 S3 102.13(14) 8 2_655
S1 Cs2 S3 147.81(17) 7 2_655
S4 Cs2 S6 147.35(15) 8 2_655
S1 Cs2 S6 102.12(16) 7 2_655
S3 Cs2 S6 67.92(15) 2_655 2_655
S4 Cs2 S2 102.15(14) 8 3_545
S1 Cs2 S2 147.57(17) 7 3_545
S3 Cs2 S2 63.43(14) 2_655 3_545
S6 Cs2 S2 100.47(15) 2_655 3_545
S4 Cs2 S5 147.72(15) 8 .
S1 Cs2 S5 102.26(15) 7 .
S3 Cs2 S5 100.12(14) 2_655 .
S6 Cs2 S5 63.77(15) 2_655 .
S2 Cs2 S5 67.83(15) 3_545 .
S4 Cs2 Cs1 124.56(11) 8 .
S1 Cs2 Cs1 55.40(10) 7 .
S3 Cs2 Cs1 124.07(12) 2_655 .
S6 Cs2 Cs1 56.14(11) 2_655 .
S2 Cs2 Cs1 123.98(11) 3_545 .
S5 Cs2 Cs1 56.15(11) . .
S4 Cs2 Cs1 55.36(9) 8 3_545
S1 Cs2 Cs1 124.53(11) 7 3_545
S3 Cs2 Cs1 56.07(10) 2_655 3_545
S6 Cs2 Cs1 123.99(12) 2_655 3_545
S2 Cs2 Cs1 56.01(10) 3_545 3_545
S5 Cs2 Cs1 123.83(12) . 3_545
Cs1 Cs2 Cs1 179.86(10) . 3_545
S4 Cs2 S4 84.56(15) 8 2_655
S1 Cs2 S4 84.49(15) 7 2_655
S3 Cs2 S4 63.55(13) 2_655 2_655
S6 Cs2 S4 63.01(13) 2_655 2_655
S2 Cs2 S4 126.79(13) 3_545 2_655
S5 Cs2 S4 126.58(14) . 2_655
Cs1 Cs2 S4 89.89(10) . 2_655
Cs1 Cs2 S4 90.22(10) 3_545 2_655
S4 Cs2 S4 84.71(15) 8 4_545
S1 Cs2 S4 84.43(15) 7 4_545
S3 Cs2 S4 126.62(14) 2_655 4_545
S6 Cs2 S4 126.75(14) 2_655 4_545
S2 Cs2 S4 63.38(13) 3_545 4_545
S5 Cs2 S4 63.21(13) . 4_545
Cs1 Cs2 S4 89.80(10) . 4_545
Cs1 Cs2 S4 90.08(10) 3_545 4_545
S4 Cs2 S4 166.74(16) 2_655 4_545
S4 Cs2 Hg1 136.68(11) 8 2_655
S1 Cs2 Hg1 136.98(13) 7 2_655
S3 Cs2 Hg1 35.60(10) 2_655 2_655
S6 Cs2 Hg1 35.86(10) 2_655 2_655
S2 Cs2 Hg1 71.08(11) 3_545 2_655
S5 Cs2 Hg1 71.13(10) . 2_655
Cs1 Cs2 Hg1 90.17(5) . 2_655
Cs1 Cs2 Hg1 89.95(5) 3_545 2_655
S4 Cs2 Hg1 69.01(8) 2_655 2_655
S4 Cs2 Hg1 124.25(9) 4_545 2_655
S4 Cs2 Hg3 136.59(11) 8 3_545
S1 Cs2 Hg3 137.08(12) 7 3_545
S3 Cs2 Hg3 70.84(10) 2_655 3_545
S6 Cs2 Hg3 71.52(10) 2_655 3_545
S2 Cs2 Hg3 35.42(10) 3_545 3_545
S5 Cs2 Hg3 35.90(10) . 3_545
Cs1 Cs2 Hg3 90.33(5) . 3_545
Cs1 Cs2 Hg3 89.68(5) 3_545 3_545
S4 Cs2 Hg3 124.29(9) 2_655 3_545
S4 Cs2 Hg3 68.97(9) 4_545 3_545
Hg1 Cs2 Hg3 55.28(3) 2_655 3_545
S2 Hg1 S3 118.1(2) . .
S2 Hg1 S6 112.7(3) . .
S3 Hg1 S6 103.18(19) . .
S2 Hg1 S5 103.62(19) . .
S3 Hg1 S5 111.6(2) . .
S6 Hg1 S5 107.5(2) . .
S2 Hg1 Cs1 55.20(13) . .
S3 Hg1 Cs1 155.44(14) . .
S6 Hg1 Cs1 100.85(15) . .
S5 Hg1 Cs1 55.35(15) . .
S2 Hg1 Cs2 156.03(15) . 2_655
S3 Hg1 Cs2 54.99(14) . 2_655
S6 Hg1 Cs2 55.01(15) . 2_655
S5 Hg1 Cs2 99.98(14) . 2_655
Cs1 Hg1 Cs2 141.47(5) . 2_655
S3 Hg2 S3 117.5(3) . 2
S3 Hg2 S6 112.1(2) . 4_545
S3 Hg2 S6 103.41(18) 2 4_545
S3 Hg2 S6 103.41(18) . 3_445
S3 Hg2 S6 112.1(2) 2 3_445
S6 Hg2 S6 108.2(3) 4_545 3_445
S3 Hg2 Cs1 155.51(14) . 3_445
S3 Hg2 Cs1 55.25(14) 2 3_445
S6 Hg2 Cs1 55.23(15) 4_545 3_445
S6 Hg2 Cs1 100.73(15) 3_445 3_445
S3 Hg2 Cs1 55.25(14) . 4_545
S3 Hg2 Cs1 155.51(14) 2 4_545
S6 Hg2 Cs1 100.73(15) 4_545 4_545
S6 Hg2 Cs1 55.23(15) 3_445 4_545
Cs1 Hg2 Cs1 141.73(6) 3_445 4_545
S2 Hg3 S2 118.4(3) 2 .
S2 Hg3 S5 103.44(19) 2 4
S2 Hg3 S5 112.2(2) . 4
S2 Hg3 S5 112.2(2) 2 3_455
S2 Hg3 S5 103.44(18) . 3_455
S5 Hg3 S5 106.8(3) 4 3_455
S2 Hg3 Cs2 54.98(14) 2 4
S2 Hg3 Cs2 156.02(14) . 4
S5 Hg3 Cs2 55.23(13) 4 4
S5 Hg3 Cs2 100.03(14) 3_455 4
S2 Hg3 Cs2 156.02(14) 2 3_455
S2 Hg3 Cs2 54.98(14) . 3_455
S5 Hg3 Cs2 100.03(14) 4 3_455
S5 Hg3 Cs2 55.23(13) 3_455 3_455
Cs2 Hg3 Cs2 141.21(7) 4 3_455
S2 In1 S3 117.18(18) 2 .
S2 In1 S4 107.8(2) 2 .
S3 In1 S4 107.8(2) . .
S2 In1 S1 107.8(2) 2 2
S3 In1 S1 108.0(2) . 2
S4 In1 S1 108.05(19) . 2
S2 In1 Cs2 121.34(14) 2 8_456
S3 In1 Cs2 121.47(15) . 8_456
S4 In1 Cs2 54.02(13) . 8_456
S1 In1 Cs2 54.03(15) 2 8_456
S2 In1 Cs2 149.07(14) 2 2_655
S3 In1 Cs2 50.86(14) . 2_655
S4 In1 Cs2 61.15(17) . 2_655
S1 In1 Cs2 103.14(17) 2 2_655
Cs2 In1 Cs2 77.45(4) 8_456 2_655
S2 In1 Cs1 50.89(13) 2 2
S3 In1 Cs1 149.15(15) . 2
S4 In1 Cs1 103.09(17) . 2
S1 In1 Cs1 61.10(17) 2 2
Cs2 In1 Cs1 77.38(4) 8_456 2
Cs2 In1 Cs1 154.83(4) 2_655 2
S2 In1 Cs1 149.24(16) 2 4_545
S3 In1 Cs1 50.93(14) . 4_545
S4 In1 Cs1 102.97(17) . 4_545
S1 In1 Cs1 61.30(17) 2 4_545
Cs2 In1 Cs1 77.42(4) 8_456 4_545
Cs2 In1 Cs1 51.83(4) 2_655 4_545
Cs1 In1 Cs1 121.53(5) 2 4_545
S2 In1 Cs2 50.73(15) 2 4
S3 In1 Cs2 149.07(15) . 4
S4 In1 Cs2 61.32(17) . 4
S1 In1 Cs2 102.96(17) 2 4
Cs2 In1 Cs2 77.43(4) 8_456 4
Cs2 In1 Cs2 121.59(5) 2_655 4
Cs1 In1 Cs2 51.80(4) 2 4
Cs1 In1 Cs2 154.85(4) 4_545 4
S6 In2 S1 108.1(2) 4_545 .
S6 In2 S4 107.8(2) 4_545 4_545
S1 In2 S4 107.01(18) . 4_545
S6 In2 S5 117.20(19) 4_545 .
S1 In2 S5 108.1(2) . .
S4 In2 S5 108.2(2) 4_545 .
S6 In2 Cs1 121.33(16) 4_545 7
S1 In2 Cs1 53.47(13) . 7
S4 In2 Cs1 53.54(14) 4_545 7
S5 In2 Cs1 121.47(15) . 7
S6 In2 Cs2 50.77(15) 4_545 3_445
S1 In2 Cs2 102.80(17) . 3_445
S4 In2 Cs2 61.12(17) 4_545 3_445
S5 In2 Cs2 149.14(16) . 3_445
Cs1 In2 Cs2 77.39(4) 7 3_445
S6 In2 Cs1 149.42(15) 4_545 .
S1 In2 Cs1 61.14(18) . .
S4 In2 Cs1 102.76(17) 4_545 .
S5 In2 Cs1 51.06(15) . .
Cs1 In2 Cs1 77.20(4) 7 .
Cs2 In2 Cs1 154.59(4) 3_445 .
S6 In2 Cs1 50.87(15) 4_545 3_445
S1 In2 Cs1 61.34(17) . 3_445
S4 In2 Cs1 102.56(16) 4_545 3_445
S5 In2 Cs1 149.24(14) . 3_445
Cs1 In2 Cs1 77.32(4) 7 3_445
Cs2 In2 Cs1 51.68(4) 3_445 3_445
Cs1 In2 Cs1 121.57(5) . 3_445
S6 In2 Cs2 149.23(15) 4_545 .
S1 In2 Cs2 102.62(17) . .
S4 In2 Cs2 61.36(17) 4_545 .
S5 In2 Cs2 50.99(14) . .
Cs1 In2 Cs2 77.29(4) 7 .
Cs2 In2 Cs2 121.55(5) 3_445 .
Cs1 In2 Cs2 51.67(4) . .
Cs1 In2 Cs2 154.61(4) 3_445 .
In2 S1 In1 107.6(2) . 2
In2 S1 Cs1 92.28(16) . 7
In1 S1 Cs1 160.2(2) 2 7
In2 S1 Cs2 161.0(2) . 7
In1 S1 Cs2 91.40(18) 2 7
Cs1 S1 Cs2 68.77(12) 7 7
In2 S1 Cs1 86.30(19) . .
In1 S1 Cs1 86.13(19) 2 .
Cs1 S1 Cs1 95.50(15) 7 .
Cs2 S1 Cs1 95.38(17) 7 .
In2 S1 Cs1 86.12(19) . 3_445
In1 S1 Cs1 85.95(18) 2 3_445
Cs1 S1 Cs1 95.50(15) 7 3_445
Cs2 S1 Cs1 95.28(16) 7 3_445
Cs1 S1 Cs1 166.86(17) . 3_445
In1 S2 Hg3 106.1(2) 2 .
In1 S2 Hg1 106.2(3) 2 .
Hg3 S2 Hg1 102.6(2) . .
In1 S2 Cs2 96.74(19) 2 3_455
Hg3 S2 Cs2 89.59(18) . 3_455
Hg1 S2 Cs2 149.5(2) . 3_455
In1 S2 Cs1 96.55(19) 2 .
Hg3 S2 Cs1 150.0(2) . .
Hg1 S2 Cs1 89.28(16) . .
Cs2 S2 Cs1 68.09(11) 3_455 .
In1 S3 Hg1 105.9(2) . .
In1 S3 Hg2 106.2(2) . .
Hg1 S3 Hg2 103.2(2) . .
In1 S3 Cs2 96.49(18) . 2_655
Hg1 S3 Cs2 89.42(17) . 2_655
Hg2 S3 Cs2 149.6(2) . 2_655
In1 S3 Cs1 96.47(19) . 4_545
Hg1 S3 Cs1 150.0(2) . 4_545
Hg2 S3 Cs1 89.08(17) . 4_545
Cs2 S3 Cs1 68.05(12) 2_655 4_545
In2 S4 In1 107.5(2) 4 .
In2 S4 Cs1 92.17(18) 4 6_566
In1 S4 Cs1 160.3(2) . 6_566
In2 S4 Cs2 161.1(2) 4 8_456
In1 S4 Cs2 91.39(16) . 8_456
Cs1 S4 Cs2 68.94(11) 6_566 8_456
In2 S4 Cs2 86.29(18) 4 2_655
In1 S4 Cs2 86.04(19) . 2_655
Cs1 S4 Cs2 95.72(16) 6_566 2_655
Cs2 S4 Cs2 95.44(15) 8_456 2_655
In2 S4 Cs2 86.08(18) 4 4
In1 S4 Cs2 85.93(18) . 4
Cs1 S4 Cs2 95.40(17) 6_566 4
Cs2 S4 Cs2 95.29(15) 8_456 4
Cs2 S4 Cs2 166.74(16) 2_655 4
In2 S5 Hg3 105.9(2) . 3_545
In2 S5 Hg1 106.2(2) . .
Hg3 S5 Hg1 104.5(2) 3_545 .
In2 S5 Cs1 96.42(17) . .
Hg3 S5 Cs1 149.4(2) 3_545 .
Hg1 S5 Cs1 88.63(18) . .
In2 S5 Cs2 96.52(17) . .
Hg3 S5 Cs2 88.87(16) 3_545 .
Hg1 S5 Cs2 149.0(2) . .
Cs1 S5 Cs2 67.70(12) . .
In2 S6 Hg1 106.2(2) 4 .
In2 S6 Hg2 106.4(2) 4 3
Hg1 S6 Hg2 103.4(2) . 3
In2 S6 Cs2 97.0(2) 4 2_655
Hg1 S6 Cs2 89.14(17) . 2_655
Hg2 S6 Cs2 148.9(2) 3 2_655
In2 S6 Cs1 96.92(19) 4 2_655
Hg1 S6 Cs1 149.3(2) . 2_655
Hg2 S6 Cs1 88.80(17) 3 2_655
Cs2 S6 Cs1 67.86(13) 2_655 2_655

loop_
_geom_bond_atom_site_label_1
_geom_bond_atom_site_label_2
_geom_bond_distance
_geom_bond_site_symmetry_2
Cs1 S1 3.508(6) 7
Cs1 S4 3.512(6) 6_565
Cs1 S2 3.559(6) .
Cs1 S6 3.562(7) 2_655
Cs1 S3 3.563(6) 4
Cs1 S5 3.567(7) .
Cs1 S1 3.999(8) .
Cs1 S1 4.010(8) 3
Cs2 S4 3.526(6) 8
Cs2 S1 3.526(6) 7
Cs2 S3 3.555(6) 2_655
Cs2 S6 3.556(7) 2_655
Cs2 S2 3.555(6) 3_545
Cs2 S5 3.567(6) .
Cs2 S4 3.998(8) 2_655
Cs2 S4 4.011(8) 4_545
Hg1 S2 2.518(6) .
Hg1 S3 2.527(6) .
Hg1 S6 2.543(6) .
Hg1 S5 2.549(6) .
Hg2 S3 2.529(6) .
Hg2 S3 2.529(6) 2
Hg2 S6 2.547(6) 4_545
Hg2 S6 2.547(6) 3_445
Hg3 S2 2.516(6) 2
Hg3 S2 2.516(6) .
Hg3 S5 2.546(6) 4
Hg3 S5 2.546(6) 3_455
In1 S2 2.470(6) 2
In1 S3 2.473(6) .
In1 S4 2.474(6) .
In1 S1 2.473(6) 2
In2 S6 2.448(6) 4_545
In2 S1 2.458(6) .
In2 S4 2.460(6) 4_545
In2 S5 2.465(6) .
S1 In1 2.473(6) 2
S1 Cs1 3.508(6) 7
S1 Cs2 3.526(6) 7
S1 Cs1 4.010(8) 3_445
S2 In1 2.470(6) 2
S2 Cs2 3.555(6) 3_455
S3 Cs2 3.555(6) 2_655
S3 Cs1 3.563(6) 4_545
S4 In2 2.460(6) 4
S4 Cs1 3.512(6) 6_566
S4 Cs2 3.526(6) 8_456
S4 Cs2 3.998(8) 2_655
S4 Cs2 4.011(8) 4
S5 Hg3 2.546(6) 3_545
S6 In2 2.448(6) 4
S6 Hg2 2.547(6) 3
S6 Cs2 3.556(7) 2_655
S6 Cs1 3.562(7) 2_655
